data_4300456
_journal_name_full 'Inorganic Chemistry'
_journal_paper_doi 10.1021/ic051290t
_journal_year 2006
_chemical_formula_moiety 'C32 H49 Cl10 Cu N6 O5 '
_chemical_formula_sum 'C32 H49 Cl10 Cu N6 O5'
_chemical_formula_weight 1015.85
_space_group_IT_number 14
_symmetry_cell_setting monoclinic
_symmetry_space_group_name_Hall '-P 2yn'
_symmetry_space_group_name_H-M 'P 1 21/n 1'
_cell_angle_alpha 90.0000(8)
_cell_angle_beta 93.6570(9)
_cell_angle_gamma 90.0000(8)
_cell_formula_units_Z 4
_cell_length_a 15.8003(8)
_cell_length_b 15.4502(7)
_cell_length_c 19.3019(10)
_cell_measurement_temperature 202.1
_cell_volume 4702.3(4)
_exptl_crystal_density_diffrn 1.435
_cod_original_sg_symbol_H-M 'P 21/n'
_cod_original_formula_sum 'C32 H49 Cl10 Cu N6 O5 '
_cod_database_code 4300456

loop_
_symmetry_equiv_pos_site_id
_symmetry_equiv_pos_as_xyz
1 +X,+Y,+Z
2 1/2-X,1/2+Y,1/2-Z
3 -X,-Y,-Z
4 1/2+X,1/2-Y,1/2+Z

loop_
_atom_site_label
_atom_site_type_symbol
_atom_site_fract_x
_atom_site_fract_y
_atom_site_fract_z
_atom_site_U_iso_or_equiv
_atom_site_adp_type
_atom_site_occupancy
_atom_site_symmetry_multiplicity
_atom_site_calc_flag
_atom_site_refinement_flags
_atom_site_disorder_assembly
_atom_site_disorder_group
Cu1 Cu 0.65594(3) 0.28030(4) 0.25855(3) 0.0307(2) Uani 1.00 1 d . . .
Cl51 Cl 0.13298(9) 0.30514(11) 0.25226(7) 0.0539(5) Uani 1.00 1 d . . .
Cl61 Cl 0.0072(2) 0.39318(13) 0.04083(9) 0.1092(9) Uani 1.00 1 d . . .
Cl62 Cl 0.05236(10) 0.22593(12) -0.00798(8) 0.0753(6) Uani 1.00 1 d . . .
Cl63 Cl -0.0815(1) 0.2440(2) 0.08344(10) 0.1203(10) Uani 1.00 1 d . . .
Cl64 Cl -0.01779(11) 0.58313(12) 0.35531(8) 0.0757(6) Uani 1.00 1 d . . .
Cl65 Cl -0.04074(11) 0.4079(1) 0.39674(12) 0.1063(8) Uani 1.00 1 d . . .
Cl66 Cl 0.12242(10) 0.48872(13) 0.41787(9) 0.0884(7) Uani 1.00 1 d . . .
Cl67 Cl -0.0759(2) 0.0666(2) 0.27995(12) 0.196(2) Uani 1.00 1 d . . .
Cl68 Cl -0.1083(1) 0.1746(2) 0.39207(8) 0.1023(8) Uani 1.00 1 d . . .
Cl69 Cl 0.0197(2) 0.0531(3) 0.4046(2) 0.260(2) Uani 1.00 1 d . . .
O41 O 0.8365(2) 0.2687(3) 0.2404(2) 0.077(2) Uani 1.00 1 d . . .
O51 O 0.2137(3) 0.3386(3) 0.2755(2) 0.091(2) Uani 1.00 1 d . . .
O52 O 0.1432(3) 0.2479(3) 0.1966(2) 0.089(2) Uani 1.00 1 d . . .
O53 O 0.0802(3) 0.3728(4) 0.2281(3) 0.121(2) Uani 1.00 1 d . . .
O54 O 0.1007(4) 0.2637(5) 0.3077(3) 0.156(3) Uani 1.00 1 d . . .
N11 N 0.5963(2) 0.3732(3) 0.3116(2) 0.0264(12) Uani 1.00 1 d . . .
N12 N 0.5094(2) 0.3711(2) 0.3065(2) 0.0235(11) Uani 1.00 1 d . . .
N21 N 0.5738(2) 0.1945(3) 0.2997(2) 0.0306(12) Uani 1.00 1 d . . .
N22 N 0.4898(2) 0.2181(3) 0.2954(2) 0.0264(11) Uani 1.00 1 d . . .
N31 N 0.5686(2) 0.2978(3) 0.1771(2) 0.0314(12) Uani 1.00 1 d . . .
N32 N 0.4864(2) 0.3067(3) 0.1935(2) 0.0280(12) Uani 1.00 1 d . . .
C1 C 0.4670(3) 0.3023(3) 0.2662(2) 0.026(1) Uani 1.00 1 d . . .
C11 C 0.7367(3) 0.4025(5) 0.4406(3) 0.089(3) Uani 1.00 1 d . . .
C12 C 0.7261(4) 0.5497(4) 0.3879(4) 0.093(3) Uani 1.00 1 d . . .
C13 C 0.7092(3) 0.4542(3) 0.3754(2) 0.035(2) Uani 1.00 1 d . . .
C14 C 0.6168(3) 0.4367(3) 0.3557(2) 0.028(1) Uani 1.00 1 d . . .
C15 C 0.5438(3) 0.4756(3) 0.3790(2) 0.032(2) Uani 1.00 1 d . . .
C16 C 0.4754(3) 0.4326(3) 0.3473(2) 0.027(1) Uani 1.00 1 d . . .
C17 C 0.3826(3) 0.4449(3) 0.3548(2) 0.031(2) Uani 1.00 1 d . . .
C18 C 0.3630(3) 0.5376(4) 0.3735(3) 0.050(2) Uani 1.00 1 d . . .
C19 C 0.3511(3) 0.3829(4) 0.4092(2) 0.046(2) Uani 1.00 1 d . . .
C21 C 0.6588(4) -0.0173(4) 0.3048(3) 0.078(3) Uani 1.00 1 d . . .
C22 C 0.6832(4) 0.0663(4) 0.4154(3) 0.076(3) Uani 1.00 1 d . . .
C23 C 0.6593(3) 0.0691(4) 0.3386(3) 0.048(2) Uani 1.00 1 d . . .
C24 C 0.5754(3) 0.1153(4) 0.3249(2) 0.038(2) Uani 1.00 1 d . . .
C25 C 0.4934(3) 0.0869(4) 0.3362(2) 0.041(2) Uani 1.00 1 d . . .
C26 C 0.4389(3) 0.1532(3) 0.3170(2) 0.031(2) Uani 1.00 1 d . . .
C27 C 0.3443(3) 0.1565(3) 0.3162(2) 0.035(2) Uani 1.00 1 d . . .
C28 C 0.3055(3) 0.0996(4) 0.2572(2) 0.053(2) Uani 1.00 1 d . . .
C29 C 0.3124(3) 0.1279(4) 0.3855(2) 0.057(2) Uani 1.00 1 d . . .
C31 C 0.6799(5) 0.3727(5) 0.0541(4) 0.113(3) Uani 1.00 1 d . . .
C32 C 0.6372(4) 0.2286(4) 0.0077(3) 0.074(3) Uani 1.00 1 d . . .
C33 C 0.6468(3) 0.2848(5) 0.0712(2) 0.057(2) Uani 1.00 1 d . . .
C34 C 0.5666(3) 0.2940(3) 0.1077(2) 0.038(2) Uani 1.00 1 d . . .
C35 C 0.4823(3) 0.3004(4) 0.0810(2) 0.042(2) Uani 1.00 1 d . . .
C36 C 0.4316(3) 0.3068(3) 0.1355(2) 0.031(2) Uani 1.00 1 d . . .
C37 C 0.3370(3) 0.3129(4) 0.1367(2) 0.038(2) Uani 1.00 1 d . . .
C38 C 0.3072(4) 0.4055(4) 0.1313(3) 0.074(3) Uani 1.00 1 d . . .
C39 C 0.2962(3) 0.2575(4) 0.0779(3) 0.068(2) Uani 1.00 1 d . . .
C41 C 0.7668(3) 0.2719(4) 0.2492(2) 0.041(2) Uani 1.00 1 d . . .
C61 C 0.0157(4) 0.2840(4) 0.0618(3) 0.057(2) Uani 1.00 1 d . . .
C62 C 0.0303(3) 0.4818(4) 0.3646(3) 0.055(2) Uani 1.00 1 d . . .
C63 C -0.0323(4) 0.1227(5) 0.3498(3) 0.087(3) Uani 1.00 1 d . . .
H1 H 0.4075 0.3097 0.2685 0.032 Uiso 1.00 1 c R . .
H2 H 0.7951 0.4125 0.4529 0.106 Uiso 1.00 1 c R . .
H3 H 0.7279 0.3426 0.4315 0.106 Uiso 1.00 1 c R . .
H4 H 0.7038 0.4198 0.4777 0.106 Uiso 1.00 1 c R . .
H5 H 0.6943 0.5679 0.4255 0.111 Uiso 1.00 1 c R . .
H6 H 0.7086 0.5817 0.3475 0.111 Uiso 1.00 1 c R . .
H7 H 0.7848 0.5597 0.3992 0.111 Uiso 1.00 1 c R . .
H8 H 0.7415 0.4361 0.3382 0.043 Uiso 1.00 1 c R . .
H9 H 0.5418 0.5225 0.4107 0.038 Uiso 1.00 1 c R . .
H10 H 0.3538 0.4316 0.3114 0.037 Uiso 1.00 1 c R . .
H11 H 0.3037 0.5450 0.3767 0.061 Uiso 1.00 1 c R . .
H12 H 0.3820 0.5746 0.3384 0.061 Uiso 1.00 1 c R . .
H13 H 0.3918 0.5517 0.4167 0.061 Uiso 1.00 1 c R . .
H14 H 0.3797 0.3954 0.4529 0.056 Uiso 1.00 1 c R . .
H15 H 0.3635 0.3253 0.3961 0.056 Uiso 1.00 1 c R . .
H16 H 0.2917 0.3891 0.4126 0.056 Uiso 1.00 1 c R . .
H17 H 0.7119 -0.0458 0.3121 0.094 Uiso 1.00 1 c R . .
H18 H 0.6444 -0.0129 0.2564 0.094 Uiso 1.00 1 c R . .
H19 H 0.6164 -0.0495 0.3262 0.094 Uiso 1.00 1 c R . .
H20 H 0.6853 0.1234 0.4336 0.090 Uiso 1.00 1 c R . .
H21 H 0.7365 0.0389 0.4249 0.090 Uiso 1.00 1 c R . .
H22 H 0.6404 0.0343 0.4365 0.090 Uiso 1.00 1 c R . .
H23 H 0.7016 0.1016 0.3174 0.057 Uiso 1.00 1 c R . .
H24 H 0.4786 0.0318 0.3535 0.050 Uiso 1.00 1 c R . .
H25 H 0.3265 0.2145 0.3077 0.042 Uiso 1.00 1 c R . .
H26 H 0.3237 0.0418 0.2661 0.063 Uiso 1.00 1 c R . .
H27 H 0.3243 0.1181 0.2139 0.063 Uiso 1.00 1 c R . .
H28 H 0.2454 0.1021 0.2560 0.063 Uiso 1.00 1 c R . .
H29 H 0.3300 0.0697 0.3935 0.069 Uiso 1.00 1 c R . .
H30 H 0.2522 0.1310 0.3846 0.069 Uiso 1.00 1 c R . .
H31 H 0.3362 0.1637 0.4217 0.069 Uiso 1.00 1 c R . .
H32 H 0.6898 0.4059 0.0952 0.139 Uiso 1.00 1 c R . .
H33 H 0.6387 0.4009 0.0239 0.139 Uiso 1.00 1 c R . .
H34 H 0.7312 0.3669 0.0315 0.139 Uiso 1.00 1 c R . .
H35 H 0.6897 0.2244 -0.0136 0.091 Uiso 1.00 1 c R . .
H36 H 0.5954 0.2523 -0.0244 0.091 Uiso 1.00 1 c R . .
H37 H 0.6200 0.1726 0.0214 0.091 Uiso 1.00 1 c R . .
H38 H 0.6878 0.2590 0.1029 0.068 Uiso 1.00 1 c R . .
H39 H 0.4634 0.2994 0.0333 0.050 Uiso 1.00 1 c R . .
H40 H 0.3213 0.2908 0.1800 0.045 Uiso 1.00 1 c R . .
H41 H 0.2473 0.4079 0.1335 0.089 Uiso 1.00 1 c R . .
H42 H 0.3224 0.4282 0.0880 0.089 Uiso 1.00 1 c R . .
H43 H 0.3334 0.4388 0.1680 0.089 Uiso 1.00 1 c R . .
H44 H 0.3165 0.2000 0.0842 0.081 Uiso 1.00 1 c R . .
H45 H 0.3118 0.2789 0.0343 0.081 Uiso 1.00 1 c R . .
H46 H 0.2362 0.2580 0.0790 0.081 Uiso 1.00 1 c R . .
H47 H 0.0553 0.2778 0.1007 0.068 Uiso 1.00 1 c R . .
H48 H 0.0447 0.4627 0.3201 0.066 Uiso 1.00 1 c R . .
H49 H 0.0067 0.1642 0.3344 0.104 Uiso 1.00 1 c R . .

loop_
_atom_site_aniso_label
_atom_site_aniso_U_11
_atom_site_aniso_U_22
_atom_site_aniso_U_33
_atom_site_aniso_U_12
_atom_site_aniso_U_13
_atom_site_aniso_U_23
Cu1 0.0247(3) 0.0350(4) 0.0327(3) -0.0014(3) 0.0032(2) 0.0017(3)
Cl51 0.0524(10) 0.0558(12) 0.0537(9) -0.0036(8) 0.0046(8) 0.0094(8)
Cl61 0.194(2) 0.052(2) 0.0845(12) -0.015(1) 0.031(1) 0.0066(10)
Cl62 0.0662(11) 0.072(1) 0.0886(11) -0.0107(10) 0.0097(9) 0.0296(10)
Cl63 0.107(2) 0.152(3) 0.109(2) 0.048(2) 0.0562(13) 0.034(1)
Cl64 0.0764(12) 0.061(1) 0.0901(12) -0.0231(10) 0.0121(10) -0.0148(9)
Cl65 0.0641(13) 0.077(2) 0.181(2) 0.0095(11) 0.0315(13) -0.030(1)
Cl66 0.0558(11) 0.100(2) 0.106(1) 0.0038(10) -0.0172(11) -0.0239(11)
Cl67 0.291(4) 0.170(3) 0.118(2) -0.083(3) -0.046(2) 0.100(2)
Cl68 0.117(2) 0.129(2) 0.0604(10) -0.018(1) -0.0022(11) 0.0236(11)
Cl69 0.269(4) 0.190(4) 0.303(4) -0.139(3) -0.129(4) 0.036(3)
O41 0.036(2) 0.098(4) 0.100(3) -0.010(3) 0.020(2) -0.019(3)
O51 0.066(3) 0.120(5) 0.085(3) 0.014(3) -0.015(3) 0.029(3)
O52 0.102(4) 0.080(4) 0.083(3) -0.025(3) -0.015(3) 0.044(3)
O53 0.117(4) 0.109(5) 0.132(4) -0.074(4) -0.041(4) 0.039(4)
O54 0.179(6) 0.191(8) 0.103(4) 0.092(5) 0.043(4) -0.029(4)
N11 0.020(2) 0.033(3) 0.027(2) -0.001(2) 0.001(2) -0.000(2)
N12 0.020(2) 0.023(3) 0.027(2) -0.000(2) 0.000(2) 0.002(2)
N21 0.025(2) 0.027(3) 0.039(2) -0.002(2) 0.002(2) -0.004(2)
N22 0.024(2) 0.024(3) 0.032(2) -0.001(2) 0.003(2) -0.000(2)
N31 0.027(2) 0.041(3) 0.027(2) 0.003(2) 0.005(2) 0.003(2)
N32 0.026(2) 0.036(3) 0.023(2) -0.001(2) 0.002(2) 0.003(2)
C1 0.020(2) 0.033(4) 0.027(2) 0.001(2) 0.004(2) 0.004(2)
C11 0.033(4) 0.176(9) 0.057(4) 0.007(4) -0.012(3) -0.025(4)
C12 0.044(4) 0.069(6) 0.164(7) 0.019(4) 0.002(4) 0.045(5)
C13 0.023(3) 0.049(4) 0.035(3) 0.008(3) 0.009(2) 0.013(3)
C14 0.030(3) 0.029(4) 0.024(2) 0.006(2) 0.002(2) -0.002(2)
C15 0.033(3) 0.034(4) 0.028(3) 0.001(3) 0.002(2) 0.007(2)
C16 0.030(3) 0.027(3) 0.024(2) -0.004(2) 0.001(2) -0.003(2)
C17 0.031(3) 0.038(4) 0.024(2) -0.003(3) 0.001(2) 0.006(2)
C18 0.039(3) 0.048(5) 0.064(4) -0.014(3) 0.006(3) 0.005(3)
C19 0.033(3) 0.050(5) 0.057(3) -0.006(3) 0.014(3) 0.002(3)
C21 0.076(5) 0.074(6) 0.085(5) -0.038(4) -0.002(4) 0.015(4)
C22 0.062(5) 0.083(6) 0.081(5) -0.026(4) -0.021(4) 0.012(4)
C23 0.043(4) 0.036(4) 0.065(4) -0.007(3) 0.005(3) -0.006(3)
C24 0.042(3) 0.030(4) 0.043(3) -0.002(3) 0.005(3) -0.003(3)
C25 0.039(3) 0.030(4) 0.056(3) 0.003(3) 0.011(3) -0.012(3)
C26 0.035(3) 0.028(4) 0.030(3) 0.003(3) 0.006(2) -0.004(2)
C27 0.029(3) 0.033(4) 0.044(3) 0.005(2) 0.010(3) -0.004(2)
C28 0.041(3) 0.060(5) 0.057(3) 0.006(3) -0.003(3) 0.009(3)
C29 0.047(4) 0.072(5) 0.054(3) 0.009(3) 0.015(3) -0.000(3)
C31 0.109(7) 0.121(8) 0.117(6) 0.072(6) 0.069(5) 0.074(5)
C32 0.083(5) 0.074(6) 0.070(4) -0.006(4) 0.035(4) 0.017(4)
C33 0.038(3) 0.104(6) 0.028(3) 0.003(4) 0.002(3) 0.004(3)
C34 0.036(3) 0.055(4) 0.024(2) 0.005(3) 0.002(2) 0.004(2)
C35 0.038(3) 0.065(5) 0.023(2) 0.006(3) -0.001(2) -0.003(3)
C36 0.029(3) 0.035(4) 0.028(2) -0.001(2) -0.003(2) -0.001(2)
C37 0.027(3) 0.052(4) 0.033(3) -0.004(3) -0.004(2) -0.001(3)
C38 0.051(4) 0.068(6) 0.105(5) -0.020(4) 0.014(4) -0.020(4)
C39 0.040(3) 0.113(7) 0.050(3) 0.016(4) -0.010(3) 0.017(4)
C41 0.034(3) 0.048(4) 0.042(3) -0.005(3) 0.006(3) -0.008(3)
C61 0.060(4) 0.059(5) 0.052(3) -0.001(4) -0.005(3) 0.001(3)
C62 0.046(4) 0.051(5) 0.067(4) -0.003(3) 0.016(3) 0.004(3)
C63 0.084(6) 0.071(6) 0.105(5) -0.001(4) 0.005(5) -0.004(4)

loop_
_geom_bond_atom_site_label_1
_geom_bond_atom_site_label_2
_geom_bond_distance
_geom_bond_publ_flag
_geom_bond_site_symmetry_1
_geom_bond_site_symmetry_2
Cu1 N11 2.030(4) ? . .
Cu1 N21 2.050(4) ? . .
Cu1 N31 2.043(3) ? . .
Cu1 C41 1.777(5) ? . .
Cl51 O51 1.421(4) ? . .
Cl51 O52 1.409(5) ? . .
Cl51 O53 1.399(5) ? . .
Cl51 O54 1.373(6) ? . .
Cl61 C61 1.738(6) ? . .
Cl62 C61 1.748(6) ? . .
Cl63 C61 1.731(6) ? . .
Cl64 C62 1.745(6) ? . .
Cl65 C62 1.742(6) ? . .
Cl66 C62 1.731(5) ? . .
Cl67 C63 1.711(7) ? . .
Cl68 C63 1.696(7) ? . .
Cl69 C63 1.684(8) ? . .
O41 C41 1.127(6) ? . .
N11 N12 1.371(5) ? . .
N11 C14 1.325(6) ? . .
N12 C1 1.456(6) ? . .
N12 C16 1.366(6) ? . .
N21 N22 1.374(5) ? . .
N21 C24 1.318(7) ? . .
N22 C1 1.453(6) ? . .
N22 C26 1.366(6) ? . .
N31 N32 1.363(5) ? . .
N31 C34 1.340(5) ? . .
N32 C1 1.456(5) ? . .
N32 C36 1.371(5) ? . .
C11 C13 1.529(7) ? . .
C12 C13 1.516(9) ? . .
C13 C14 1.511(6) ? . .
C14 C15 1.399(7) ? . .
C15 C16 1.377(6) ? . .
C16 C17 1.495(6) ? . .
C17 C18 1.514(8) ? . .
C17 C19 1.527(7) ? . .
C21 C23 1.486(9) ? . .
C22 C23 1.507(7) ? . .
C23 C24 1.514(7) ? . .
C24 C25 1.398(7) ? . .
C25 C26 1.375(7) ? . .
C26 C27 1.494(7) ? . .
C27 C28 1.535(7) ? . .
C27 C29 1.526(7) ? . .
C31 C33 1.50(1) ? . .
C32 C33 1.502(8) ? . .
C33 C32 1.502(8) ? . .
C33 C34 1.497(7) ? . .
C34 C35 1.400(7) ? . .
C35 C36 1.367(7) ? . .
C36 C37 1.499(6) ? . .
C37 C38 1.508(8) ? . .
C37 C39 1.530(7) ? . .
C1 H1 0.9500 ? . .
C11 H2 0.9500 ? . .
C11 H3 0.9500 ? . .
C11 H4 0.9500 ? . .
C12 H5 0.9500 ? . .
C12 H6 0.9500 ? . .
C12 H7 0.9501 ? . .
C13 H8 0.9500 ? . .
C15 H9 0.9501 ? . .
C17 H10 0.9499 ? . .
C18 H11 0.9500 ? . .
C18 H12 0.9500 ? . .
C18 H13 0.9499 ? . .
C19 H14 0.9501 ? . .
C19 H15 0.9500 ? . .
C19 H16 0.9500 ? . .
C21 H17 0.9500 ? . .
C21 H18 0.9501 ? . .
C21 H19 0.9500 ? . .
C22 H20 0.9499 ? . .
C22 H21 0.9500 ? . .
C22 H22 0.9499 ? . .
C23 H23 0.9500 ? . .
C25 H24 0.9500 ? . .
C27 H25 0.9501 ? . .
C28 H26 0.9500 ? . .
C28 H27 0.9501 ? . .
C28 H28 0.9499 ? . .
C29 H29 0.9500 ? . .
C29 H30 0.9500 ? . .
C29 H31 0.9500 ? . .
C31 H32 0.9500 ? . .
C31 H33 0.9500 ? . .
C31 H34 0.9500 ? . .
C32 H35 0.9500 ? . .
C32 H36 0.9499 ? . .
C32 H37 0.9501 ? . .
C33 H38 0.9500 ? . .
C35 H39 0.9501 ? . .
C37 H40 0.9501 ? . .
C38 H41 0.9501 ? . .
C38 H42 0.9500 ? . .
C38 H43 0.9500 ? . .
C39 H44 0.9500 ? . .
C39 H45 0.9500 ? . .
C39 H46 0.9499 ? . .
C61 H47 0.9500 ? . .
C62 H48 0.9500 ? . .
C63 H49 0.9500 ? . .
H35 C32 0.9500 ? . .
H36 C32 0.9499 ? . .
H37 C32 0.9501 ? . .
